data_2107225
loop_
_publ_author_name
'Figgis, B.N.'
'Kucharski, E.S.'
'Vrtis, M.'

_publ_section_title
;
 Structure of pentaammineaquacobalt(III) hexacyanochromate (III),
 (Co(NH3)5(H2O))(Cr(CN)6), by neutron diffraction at 2.0 K
;
_journal_name_full 'Acta Crystallographica B (39,1983-)'
_journal_page_first 858
_journal_page_last 861
_journal_volume 47
_journal_year 1991
_chemical_formula_sum 'C6 H17 Co Cr N11 O'
_chemical_name_systematic '((N H3)5 (H2 O) Co) (Cr (C N)6)'
_space_group_IT_number 148
_symmetry_space_group_name_Hall '-R 3'
_symmetry_space_group_name_H-M 'R -3 :H'
_cell_angle_alpha 90
_cell_angle_beta 90
_cell_angle_gamma 120
_cell_formula_units_Z 3
_cell_length_a 10.968
_cell_length_b 10.968
_cell_length_c 10.788
_cell_volume 1123.897
_citation_journal_id_ASTM ASBSDK
_cod_data_source_file Figgis_ASBSDK_1991_1616.cif
_cod_data_source_block C6H17Co1Cr1N11O1
_cod_original_formula_sum 'C6 H17 Co1 Cr1 N11 O1'
_cod_database_code 2107225

loop_
_symmetry_equiv_pos_as_xyz
x,y,z
-y,x-y,z
-x+y,-x,z
-x,-y,-z
y,-x+y,-z
x-y,x,-z
x+2/3,y+1/3,z+1/3
-y+2/3,x-y+1/3,z+1/3
-x+y+2/3,-x+1/3,z+1/3
-x+2/3,-y+1/3,-z+1/3
y+2/3,-x+y+1/3,-z+1/3
x-y+2/3,x+1/3,-z+1/3
x+1/3,y+2/3,z+2/3
-y+1/3,x-y+2/3,z+2/3
-x+y+1/3,-x+2/3,z+2/3
-x+1/3,-y+2/3,-z+2/3
y+1/3,-x+y+2/3,-z+2/3
x-y+1/3,x+2/3,-z+2/3

loop_
_atom_site_label
_atom_site_type_symbol
_atom_site_fract_x
_atom_site_fract_y
_atom_site_fract_z
_atom_site_occupancy
_atom_site_U_iso_or_equiv
H2 H+1 0.1466 0.1251 0.6897 0.833 0.0
C1 C+2 0.1452 0.1617 0.1098 1 0.0
H1 H+1 0.0917 0.2212 0.6322 1 0.0
Cr1 Cr+3 0 0 0 1 0.0
N1 N-3 0.1281 0.1575 0.6068 0.8333 0.0
H3 H+1 0.2262 0.2195 0.5702 1 0.0
O1 O-2 0.1281 0.1575 0.6068 0.1667 0.0
Co1 Co+3 0 0 0.5 1 0.0
N3 N-3 0.218 0.233 0.191 0.1667 0.0
N2 N-3 0.2239 0.2558 0.1703 0.8333 0.0
